data_7205776
loop_
_publ_author_name
'Hou, Guangfeng'
'Bi, Lihua'
'Li, Bao'
'Wang, Bin'
'Wu, Lixin'

_publ_section_title
;
 Polyoxometalate charge directed coordination assemblies: Macrocycles
 and polymer chains
;
_journal_issue 10
_journal_name_full CrystEngComm
_journal_page_first 3526
_journal_paper_doi 10.1039/c0ce00761g
_journal_volume 13
_journal_year 2011
_chemical_formula_moiety 'C56 H56 Cu4 N16, O40 Si W12'
_chemical_formula_sum 'C56 H56 Cu4 N16 O40 Si W12'
_chemical_formula_weight 4081.62
_chemical_name_systematic
;
?
;
_space_group_IT_number 15
_symmetry_cell_setting monoclinic
_symmetry_space_group_name_Hall '-C 2yc'
_symmetry_space_group_name_H-M 'C 1 2/c 1'
_atom_sites_solution_hydrogens geom
_atom_sites_solution_primary direct
_atom_sites_solution_secondary difmap
_audit_creation_method SHELXL-97
_cell_angle_alpha 90.00
_cell_angle_beta 105.50(3)
_cell_angle_gamma 90.00
_cell_formula_units_Z 4
_cell_length_a 17.455(4)
_cell_length_b 19.421(4)
_cell_length_c 25.063(5)
_cell_measurement_reflns_used 31296
_cell_measurement_temperature 291(2)
_cell_measurement_theta_max 27.51
_cell_measurement_theta_min 3.00
_cell_volume 8187(3)
_computing_cell_refinement 'RAPID-AUTO (Rigaku 1998 <i>RAPID-AUTO</i>)'
_computing_data_collection 'RAPID-AUTO (Rigaku 1998 <i>RAPID-AUTO</i>)'
_computing_data_reduction 'CrystalClear (Rigaku/MSC and Rigaku Corporation, 2002)'
_computing_molecular_graphics 'SHELXTL (Sheldrick, 2008)'
_computing_publication_material SHELXL-97
_computing_structure_refinement 'SHELXL-97 (Sheldrick, 2008)'
_computing_structure_solution 'SHELXS-97 (Sheldrick, 2008)'
_diffrn_ambient_temperature 291(2)
_diffrn_measured_fraction_theta_full 0.977
_diffrn_measured_fraction_theta_max 0.977
_diffrn_measurement_device_type 'Rigaku RAXIS-RAPID'
_diffrn_measurement_method '\w scan'
_diffrn_radiation_monochromator graphite
_diffrn_radiation_source 'fine-focus sealed tube'
_diffrn_radiation_type MoK\a
_diffrn_radiation_wavelength 0.71073
_diffrn_reflns_av_R_equivalents 0.0778
_diffrn_reflns_av_sigmaI/netI 0.0623
_diffrn_reflns_limit_h_max 20
_diffrn_reflns_limit_h_min -20
_diffrn_reflns_limit_k_max 23
_diffrn_reflns_limit_k_min -23
_diffrn_reflns_limit_l_max 29
_diffrn_reflns_limit_l_min -28
_diffrn_reflns_number 30825
_diffrn_reflns_theta_full 25.00
_diffrn_reflns_theta_max 25.00
_diffrn_reflns_theta_min 3.14
_diffrn_standards_decay_% 0
_diffrn_standards_interval_count 0
_diffrn_standards_interval_time 0
_diffrn_standards_number 0
_exptl_absorpt_coefficient_mu 17.907
_exptl_absorpt_correction_T_max 0.1437
_exptl_absorpt_correction_T_min 0.1167
_exptl_absorpt_correction_type multi-scan
_exptl_absorpt_process_details 'ABSCOR (Higashi, 1995)'
_exptl_crystal_colour 'dark green'
_exptl_crystal_density_diffrn 3.311
_exptl_crystal_density_method 'not measured'
_exptl_crystal_description block
_exptl_crystal_F_000 7368
_exptl_crystal_size_max 0.20
_exptl_crystal_size_mid 0.19
_exptl_crystal_size_min 0.17
_refine_diff_density_max 2.476
_refine_diff_density_min -2.239
_refine_diff_density_rms 0.321
_refine_ls_extinction_method none
_refine_ls_goodness_of_fit_ref 1.195
_refine_ls_hydrogen_treatment constr
_refine_ls_matrix_type full
_refine_ls_number_parameters 602
_refine_ls_number_reflns 7052
_refine_ls_number_restraints 96
_refine_ls_restrained_S_all 1.214
_refine_ls_R_factor_all 0.0734
_refine_ls_R_factor_gt 0.0654
_refine_ls_shift/su_max 0.000
_refine_ls_shift/su_mean 0.000
_refine_ls_structure_factor_coef Fsqd
_refine_ls_weighting_details 'calc w=1/[\s^2^(Fo^2^)+(0.0054P)^2^+709.3671P] where P=(Fo^2^+2Fc^2^)/3'
_refine_ls_weighting_scheme calc
_refine_ls_wR_factor_gt 0.1336
_refine_ls_wR_factor_ref 0.1371
_reflns_number_gt 6306
_reflns_number_total 7052
_reflns_threshold_expression >2sigma(I)
_cod_data_source_file c0ce00761g.txt
_cod_data_source_block shelxl
_cod_depositor_comments
;
The following automatic conversions were performed:
'_exptl_absorpt_correction_type' value 'Multi-scan' changed to
'multi-scan' according to
'/home/saulius/struct/CIF-dictionaries/cif_core.dic' dictionary named
'cif_core.dic' version 2.4.1 from 2010-06-29.

Automatic conversion script
Id: cif_fix_enum 1555 2011-01-17 13:19:09Z saulius 
;
_cod_original_sg_symbol_H-M 'C 2/c'
_cod_database_code 7205776

loop_
_symmetry_equiv_pos_as_xyz
'x, y, z'
'-x, y, -z+1/2'
'x+1/2, y+1/2, z'
'-x+1/2, y+1/2, -z+1/2'
'-x, -y, -z'
'x, -y, z-1/2'
'-x+1/2, -y+1/2, -z'
'x+1/2, -y+1/2, z-1/2'

loop_
_atom_site_label
_atom_site_type_symbol
_atom_site_fract_x
_atom_site_fract_y
_atom_site_fract_z
_atom_site_U_iso_or_equiv
_atom_site_adp_type
_atom_site_occupancy
_atom_site_symmetry_multiplicity
_atom_site_calc_flag
_atom_site_refinement_flags
_atom_site_disorder_assembly
_atom_site_disorder_group
C1 C -0.1102(18) 0.500(2) 0.3186(14) 0.098(12) Uani 1 1 d . . .
H1 H -0.1546 0.4824 0.2926 0.118 Uiso 1 1 calc R . .
C2 C -0.1150(16) 0.5311(14) 0.3675(13) 0.070(8) Uani 1 1 d . . .
H2 H -0.1597 0.5420 0.3793 0.084 Uiso 1 1 calc R . .
C3 C -0.0413(12) 0.5410(12) 0.3918(10) 0.050(6) Uani 1 1 d . . .
H3 H -0.0231 0.5580 0.4277 0.060 Uiso 1 1 calc R . .
C4 C 0.0929(11) 0.5216(12) 0.3773(11) 0.056(7) Uani 1 1 d . . .
H4A H 0.1083 0.4746 0.3721 0.068 Uiso 1 1 calc R . .
H4B H 0.1123 0.5321 0.4164 0.068 Uiso 1 1 calc R . .
C5 C 0.1344(12) 0.5690(11) 0.3457(9) 0.042(5) Uani 1 1 d . . .
C6 C 0.0944(11) 0.6198(12) 0.3147(9) 0.045(5) Uani 1 1 d . . .
H6 H 0.0413 0.6269 0.3135 0.054 Uiso 1 1 calc R . .
C7 C 0.1308(13) 0.6629(13) 0.2837(9) 0.052(6) Uani 1 1 d . . .
H7 H 0.1006 0.6954 0.2598 0.062 Uiso 1 1 calc R . .
C8 C 0.2112(13) 0.6574(11) 0.2884(8) 0.044(6) Uani 1 1 d . . .
C9 C 0.2522(12) 0.6069(13) 0.3219(10) 0.052(6) Uani 1 1 d . . .
H9 H 0.3065 0.6022 0.3261 0.062 Uiso 1 1 calc R . .
C10 C 0.2140(14) 0.5619(11) 0.3502(9) 0.048(6) Uani 1 1 d . . .
H10 H 0.2428 0.5271 0.3721 0.058 Uiso 1 1 calc R . .
C11 C 0.2534(16) 0.7058(16) 0.2608(11) 0.070(8) Uani 1 1 d . . .
H11A H 0.2655 0.6813 0.2303 0.084 Uiso 1 1 calc R . .
H11B H 0.2164 0.7423 0.2447 0.084 Uiso 1 1 calc R . .
C12 C 0.3979(15) 0.7422(15) 0.2836(10) 0.061(6) Uani 1 1 d U . .
H12 H 0.4164 0.7159 0.2586 0.073 Uiso 1 1 calc R . .
C13 C 0.4391(17) 0.7880(17) 0.3151(12) 0.074(8) Uani 1 1 d U . .
H13 H 0.4901 0.8032 0.3164 0.089 Uiso 1 1 calc R . .
C14 C 0.3872(17) 0.8111(17) 0.3489(13) 0.082(9) Uani 1 1 d . . .
H14 H 0.3981 0.8471 0.3743 0.099 Uiso 1 1 calc R . .
C15 C 0.2106(11) 0.6674(10) 0.4565(8) 0.039(5) Uani 1 1 d . . .
H15 H 0.2516 0.6369 0.4562 0.047 Uiso 1 1 calc R . .
C16 C 0.1527(12) 0.6564(10) 0.4845(8) 0.041(5) Uani 1 1 d . . .
H16 H 0.1490 0.6191 0.5070 0.049 Uiso 1 1 calc R . .
C17 C 0.1030(14) 0.7107(11) 0.4726(9) 0.047(5) Uani 1 1 d . . .
H17 H 0.0563 0.7163 0.4833 0.057 Uiso 1 1 calc R . .
C18 C 0.1068(15) 0.8277(10) 0.4265(8) 0.046(5) Uani 1 1 d . . .
H18A H 0.1322 0.8584 0.4565 0.055 Uiso 1 1 calc R . .
H18B H 0.0498 0.8303 0.4215 0.055 Uiso 1 1 calc R . .
C19 C 0.1262(12) 0.8506(10) 0.3738(7) 0.034(4) Uani 1 1 d . . .
C20 C 0.1719(14) 0.9081(12) 0.3764(8) 0.048(5) Uani 1 1 d . . .
H20 H 0.1955 0.9282 0.4105 0.057 Uiso 1 1 calc R . .
C21 C 0.1833(13) 0.9371(10) 0.3281(9) 0.045(5) Uani 1 1 d . . .
H21 H 0.2146 0.9763 0.3304 0.053 Uiso 1 1 calc R . .
C22 C 0.1488(11) 0.9082(10) 0.2765(7) 0.032(4) Uani 1 1 d . . .
C23 C 0.1019(12) 0.8518(12) 0.2729(9) 0.045(5) Uani 1 1 d . . .
H23 H 0.0772 0.8321 0.2388 0.055 Uiso 1 1 calc R . .
C24 C 0.0915(13) 0.8235(10) 0.3232(8) 0.042(5) Uani 1 1 d . . .
H24 H 0.0596 0.7847 0.3211 0.050 Uiso 1 1 calc R . .
C25 C 0.1677(12) 0.9387(13) 0.2255(8) 0.049(6) Uani 1 1 d . . .
H25A H 0.1969 0.9813 0.2360 0.059 Uiso 1 1 calc R . .
H25B H 0.2022 0.9070 0.2129 0.059 Uiso 1 1 calc R . .
C26 C 0.0933(11) 0.9429(9) 0.1241(8) 0.033(4) Uani 1 1 d . . .
H26 H 0.1283 0.9183 0.1092 0.039 Uiso 1 1 calc R . .
C27 C 0.0273(15) 0.9759(11) 0.0960(9) 0.054(6) Uani 1 1 d . . .
H27 H 0.0095 0.9801 0.0577 0.065 Uiso 1 1 calc R . .
C28 C -0.0082(13) 1.0019(11) 0.1327(9) 0.047(6) Uani 1 1 d . . .
H28 H -0.0560 1.0261 0.1232 0.056 Uiso 1 1 calc R . .
Cu1 Cu 0.0000 0.4867(3) 0.2500 0.0692(13) Uani 1 2 d S . .
Cu2 Cu 0.25240(17) 0.76000(17) 0.38002(11) 0.0549(8) Uani 1 1 d . . .
Cu3 Cu 0.0000 0.9921(2) 0.2500 0.0539(11) Uani 1 2 d S . .
W1 W 0.22813(4) 0.06947(3) 0.50435(3) 0.02555(18) Uani 1 1 d . . .
W2 W 0.05811(5) 0.17568(4) 0.47061(3) 0.0345(2) Uani 1 1 d . . .
W3 W 0.08174(5) 0.35652(4) 0.47353(3) 0.0390(2) Uani 1 1 d . . .
W4 W 0.36233(6) 0.23812(4) 0.40195(4) 0.0422(2) Uani 1 1 d . . .
W5 W 0.18663(4) 0.33720(4) 0.37196(3) 0.0365(2) Uani 1 1 d . . .
W6 W 0.17446(4) 0.15634(4) 0.37631(3) 0.0323(2) Uani 1 1 d . . .
N1 N -0.0375(10) 0.4958(10) 0.3117(7) 0.045(4) Uani 1 1 d . . .
N2 N 0.0043(10) 0.5252(8) 0.3616(7) 0.040(4) Uani 1 1 d . . .
N3 N 0.3239(10) 0.7738(11) 0.3377(8) 0.057(6) Uani 1 1 d . . .
N4 N 0.3228(11) 0.7365(12) 0.2910(9) 0.061(6) Uani 1 1 d . . .
N5 N 0.1993(9) 0.7261(9) 0.4306(6) 0.034(4) Uani 1 1 d . . .
N6 N 0.1338(10) 0.7571(8) 0.4412(6) 0.037(4) Uani 1 1 d . . .
N7 N 0.0341(9) 0.9885(8) 0.1857(7) 0.034(4) Uani 1 1 d U . .
N8 N 0.0989(9) 0.9526(7) 0.1799(6) 0.028(3) Uani 1 1 d . . .
O1 O 0.2570(7) 0.0899(10) 0.5801(5) 0.055(5) Uani 1 1 d . . .
O2 O 0.2194(9) -0.0163(7) 0.5063(6) 0.045(3) Uani 1 1 d U . .
O3 O 0.3373(7) 0.0795(11) 0.5052(5) 0.071(6) Uani 1 1 d . . .
O4 O 0.1241(8) 0.0993(8) 0.4988(5) 0.040(3) Uani 1 1 d U . .
O5 O 0.2073(7) 0.0843(8) 0.4254(5) 0.043(4) Uani 1 1 d . . .
O6 O 0.0761(11) 0.2006(8) 0.5486(6) 0.062(4) Uani 1 1 d U . .
O7 O 0.0323(12) 0.2692(9) 0.4537(6) 0.065(5) Uani 1 1 d U . .
O8 O -0.0320(7) 0.1408(8) 0.4590(6) 0.049(4) Uani 1 1 d . . .
O9 O 0.0920(11) 0.3345(8) 0.5480(6) 0.060(4) Uani 1 1 d U . .
O10 O 0.0009(7) 0.4060(7) 0.4600(6) 0.040(3) Uani 1 1 d . . .
O11 O 0.1012(8) 0.3553(9) 0.4022(6) 0.052(4) Uani 1 1 d U . .
O12 O 0.1581(7) 0.3823(6) 0.3128(5) 0.033(3) Uani 1 1 d U . .
O13 O 0.2905(8) 0.3067(8) 0.3688(8) 0.063(4) Uani 1 1 d U . .
O14 O 0.1491(9) 0.2491(9) 0.3486(9) 0.070(5) Uani 1 1 d U . .
O15 O 0.4160(7) 0.2314(6) 0.3554(5) 0.025(3) Uani 1 1 d . . .
O16 O 0.2765(9) 0.1740(8) 0.3725(8) 0.066(4) Uani 1 1 d U . .
O17 O 0.1369(8) 0.1141(7) 0.3164(5) 0.041(3) Uani 1 1 d . . .
O18 O 0.0829(8) 0.1633(7) 0.4032(5) 0.039(3) Uani 1 1 d . . .
O19 O 0.2399(11) 0.2460(10) 0.4318(8) 0.014(4) Uani 0.50 1 d PU . .
O20 O 0.1586(12) 0.2554(10) 0.5044(8) 0.015(4) Uani 0.50 1 d PU . .
O21 O 0.1986(10) 0.1860(9) 0.4746(7) 0.006(4) Uani 0.50 1 d PU . .
O22 O 0.2831(11) 0.1796(10) 0.5259(7) 0.010(4) Uani 0.50 1 d P . .
Si Si 0.2500 0.2500 0.5000 0.0164(12) Uani 1 2 d S . .

loop_
_atom_site_aniso_label
_atom_site_aniso_U_11
_atom_site_aniso_U_22
_atom_site_aniso_U_33
_atom_site_aniso_U_23
_atom_site_aniso_U_13
_atom_site_aniso_U_12
C1 0.068(19) 0.13(3) 0.09(2) 0.03(2) 0.006(17) -0.05(2)
C2 0.065(17) 0.058(18) 0.09(2) -0.015(16) 0.028(16) -0.014(14)
C3 0.038(12) 0.044(13) 0.068(15) -0.002(11) 0.013(11) 0.026(10)
C4 0.029(10) 0.039(13) 0.096(19) 0.022(13) 0.008(11) 0.009(9)
C5 0.042(11) 0.041(13) 0.047(12) -0.008(10) 0.018(10) -0.017(10)
C6 0.025(9) 0.051(14) 0.056(13) 0.003(11) 0.005(9) -0.008(9)
C7 0.047(12) 0.053(15) 0.051(13) 0.003(11) 0.005(11) 0.003(11)
C8 0.063(14) 0.044(13) 0.037(11) -0.031(10) 0.033(10) -0.035(11)
C9 0.030(10) 0.064(17) 0.061(14) -0.030(13) 0.012(10) 0.002(11)
C10 0.064(14) 0.034(12) 0.041(11) -0.006(9) 0.005(11) 0.026(11)
C11 0.071(17) 0.08(2) 0.062(16) -0.017(15) 0.026(14) -0.031(16)
C12 0.066(10) 0.075(11) 0.056(9) -0.003(8) 0.040(8) -0.012(8)
C13 0.063(10) 0.085(12) 0.074(11) -0.004(9) 0.020(8) -0.016(9)
C14 0.071(18) 0.08(2) 0.09(2) -0.028(18) 0.019(16) -0.038(17)
C15 0.037(10) 0.029(11) 0.045(11) -0.014(9) -0.001(9) 0.003(9)
C16 0.057(13) 0.029(11) 0.040(11) 0.003(9) 0.018(10) -0.004(10)
C17 0.063(14) 0.040(13) 0.048(12) 0.016(10) 0.031(11) -0.002(11)
C18 0.085(16) 0.028(11) 0.028(10) 0.014(8) 0.022(10) -0.001(11)
C19 0.049(11) 0.030(11) 0.024(9) 0.008(8) 0.013(8) -0.001(9)
C20 0.067(14) 0.051(14) 0.025(10) -0.012(9) 0.010(10) -0.001(12)
C21 0.054(12) 0.021(10) 0.056(13) -0.005(9) 0.009(10) -0.018(9)
C22 0.031(9) 0.035(11) 0.027(9) 0.009(8) 0.004(8) 0.008(8)
C23 0.044(12) 0.048(14) 0.043(12) -0.004(10) 0.010(10) -0.016(10)
C24 0.064(13) 0.023(10) 0.037(10) -0.002(8) 0.009(10) -0.028(10)
C25 0.039(11) 0.069(16) 0.044(12) 0.014(11) 0.020(9) -0.014(11)
C26 0.047(11) 0.024(10) 0.036(10) 0.004(8) 0.027(9) 0.007(8)
C27 0.091(17) 0.039(13) 0.047(12) 0.029(10) 0.042(13) 0.021(12)
C28 0.052(12) 0.036(12) 0.066(14) 0.033(11) 0.039(11) 0.038(10)
Cu1 0.088(3) 0.061(3) 0.070(3) 0.000 0.040(3) 0.000
Cu2 0.0629(17) 0.067(2) 0.0431(14) -0.0172(14) 0.0289(13) -0.0257(15)
Cu3 0.086(3) 0.037(2) 0.062(2) 0.000 0.060(2) 0.000
W1 0.0360(4) 0.0135(3) 0.0270(3) 0.0012(3) 0.0083(3) -0.0031(3)
W2 0.0422(4) 0.0286(4) 0.0345(4) -0.0031(3) 0.0134(3) -0.0123(3)
W3 0.0486(5) 0.0367(5) 0.0337(4) 0.0079(3) 0.0142(4) 0.0229(4)
W4 0.0657(6) 0.0234(4) 0.0558(5) 0.0065(4) 0.0482(5) 0.0062(4)
W5 0.0333(4) 0.0360(5) 0.0414(4) 0.0243(4) 0.0123(3) 0.0055(3)
W6 0.0352(4) 0.0200(4) 0.0427(4) -0.0092(3) 0.0120(3) -0.0066(3)
N1 0.040(10) 0.055(12) 0.047(10) -0.005(9) 0.023(8) -0.009(8)
N2 0.047(10) 0.018(8) 0.060(11) -0.014(8) 0.021(9) -0.009(7)
N3 0.042(10) 0.079(15) 0.053(11) -0.016(10) 0.018(9) -0.046(10)
N4 0.040(10) 0.073(15) 0.079(14) -0.017(12) 0.032(10) -0.023(10)
N5 0.036(8) 0.037(10) 0.029(8) -0.004(7) 0.012(7) -0.017(7)
N6 0.063(11) 0.026(9) 0.023(7) -0.003(6) 0.014(7) -0.009(8)
N7 0.047(7) 0.024(7) 0.042(7) 0.002(6) 0.031(6) 0.010(6)
N8 0.049(9) 0.013(7) 0.029(7) 0.011(6) 0.022(7) 0.004(6)
O1 0.013(6) 0.131(16) 0.025(7) -0.021(8) 0.012(5) -0.025(8)
O2 0.070(7) 0.024(6) 0.055(7) 0.003(5) 0.041(6) -0.002(6)
O3 0.018(6) 0.17(2) 0.026(7) -0.043(10) 0.012(5) -0.030(9)
O4 0.043(6) 0.061(7) 0.019(5) 0.004(5) 0.014(5) 0.021(6)
O5 0.026(6) 0.080(11) 0.024(6) 0.010(7) 0.008(5) 0.017(7)
O6 0.112(9) 0.033(7) 0.036(6) 0.002(6) 0.013(7) 0.000(7)
O7 0.108(9) 0.045(8) 0.041(7) -0.001(6) 0.017(7) 0.003(7)
O8 0.027(7) 0.056(10) 0.069(10) 0.026(8) 0.021(7) -0.009(6)
O9 0.106(9) 0.028(7) 0.036(6) -0.003(5) 0.004(6) -0.007(7)
O10 0.029(7) 0.021(7) 0.069(9) -0.007(6) 0.012(6) 0.016(5)
O11 0.040(6) 0.087(9) 0.039(6) -0.018(6) 0.028(5) -0.022(6)
O12 0.043(6) 0.024(6) 0.027(5) 0.014(5) 0.002(5) -0.007(5)
O13 0.032(6) 0.036(7) 0.119(9) 0.007(7) 0.019(7) -0.001(6)
O14 0.044(7) 0.055(8) 0.117(10) 0.009(7) 0.032(7) 0.006(6)
O15 0.031(6) 0.024(6) 0.024(6) 0.000(5) 0.013(5) -0.006(5)
O16 0.038(6) 0.041(7) 0.121(10) 0.017(7) 0.026(7) 0.002(6)
O17 0.062(9) 0.040(8) 0.016(6) -0.013(5) 0.002(6) 0.011(7)
O18 0.045(7) 0.055(9) 0.022(6) 0.022(6) 0.018(6) 0.031(7)
O19 0.014(4) 0.014(4) 0.014(4) 0.0003(11) 0.0037(15) -0.0001(11)
O20 0.022(8) 0.010(8) 0.013(7) -0.002(6) 0.005(6) -0.011(7)
O21 0.006(4) 0.006(4) 0.006(4) 0.0001(10) 0.0018(14) -0.0001(10)
O22 0.017(10) 0.005(10) 0.012(9) 0.000(7) 0.007(8) 0.002(8)
Si 0.017(3) 0.012(3) 0.023(3) 0.004(2) 0.011(2) 0.002(2)

loop_
_atom_type_symbol
_atom_type_description
_atom_type_scat_dispersion_real
_atom_type_scat_dispersion_imag
_atom_type_scat_source
C C 0.0033 0.0016 'International Tables Vol C Tables 4.2.6.8 and 6.1.1.4'
H H 0.0000 0.0000 'International Tables Vol C Tables 4.2.6.8 and 6.1.1.4'
N N 0.0061 0.0033 'International Tables Vol C Tables 4.2.6.8 and 6.1.1.4'
O O 0.0106 0.0060 'International Tables Vol C Tables 4.2.6.8 and 6.1.1.4'
Cu Cu 0.3201 1.2651 'International Tables Vol C Tables 4.2.6.8 and 6.1.1.4'
W W -0.8490 6.8722 'International Tables Vol C Tables 4.2.6.8 and 6.1.1.4'
Si Si 0.0817 0.0704 'International Tables Vol C Tables 4.2.6.8 and 6.1.1.4'

loop_
_geom_angle_atom_site_label_1
_geom_angle_atom_site_label_2
_geom_angle_atom_site_label_3
_geom_angle
_geom_angle_site_symmetry_1
_geom_angle_site_symmetry_3
_geom_angle_publ_flag
N1 C1 C2 115(3) . . ?
N1 C1 H1 122.5 . . ?
C2 C1 H1 122.5 . . ?
C3 C2 C1 101(3) . . ?
C3 C2 H2 129.4 . . ?
C1 C2 H2 129.4 . . ?
N2 C3 C2 113(2) . . ?
N2 C3 H3 123.6 . . ?
C2 C3 H3 123.6 . . ?
N2 C4 C5 116.2(18) . . ?
N2 C4 H4A 108.2 . . ?
C5 C4 H4A 108.2 . . ?
N2 C4 H4B 108.2 . . ?
C5 C4 H4B 108.2 . . ?
H4A C4 H4B 107.4 . . ?
C6 C5 C10 119(2) . . ?
C6 C5 C4 120.3(18) . . ?
C10 C5 C4 121(2) . . ?
C5 C6 C7 121.4(19) . . ?
C5 C6 H6 119.3 . . ?
C7 C6 H6 119.3 . . ?
C8 C7 C6 120(2) . . ?
C8 C7 H7 119.8 . . ?
C6 C7 H7 119.8 . . ?
C9 C8 C7 118(2) . . ?
C9 C8 C11 120(2) . . ?
C7 C8 C11 122(2) . . ?
C8 C9 C10 121.2(19) . . ?
C8 C9 H9 119.4 . . ?
C10 C9 H9 119.4 . . ?
C5 C10 C9 120(2) . . ?
C5 C10 H10 119.8 . . ?
C9 C10 H10 119.8 . . ?
N4 C11 C8 119(2) . . ?
N4 C11 H11A 107.5 . . ?
C8 C11 H11A 107.5 . . ?
N4 C11 H11B 107.5 . . ?
C8 C11 H11B 107.5 . . ?
H11A C11 H11B 107.0 . . ?
C13 C12 N4 112(2) . . ?
C13 C12 H12 124.1 . . ?
N4 C12 H12 124.1 . . ?
C12 C13 C14 104(2) . . ?
C12 C13 H13 128.1 . . ?
C14 C13 H13 128.1 . . ?
N3 C14 C13 109(3) . . ?
N3 C14 H14 125.4 . . ?
C13 C14 H14 125.4 . . ?
N5 C15 C16 110.6(18) . . ?
N5 C15 H15 124.7 . . ?
C16 C15 H15 124.7 . . ?
C17 C16 C15 106.1(18) . . ?
C17 C16 H16 126.9 . . ?
C15 C16 H16 126.9 . . ?
C16 C17 N6 108.0(19) . . ?
C16 C17 H17 126.0 . . ?
N6 C17 H17 126.0 . . ?
N6 C18 C19 111.2(17) . . ?
N6 C18 H18A 109.4 . . ?
C19 C18 H18A 109.4 . . ?
N6 C18 H18B 109.4 . . ?
C19 C18 H18B 109.4 . . ?
H18A C18 H18B 108.0 . . ?
C24 C19 C20 118.2(17) . . ?
C24 C19 C18 123.5(18) . . ?
C20 C19 C18 117.6(17) . . ?
C19 C20 C21 120.4(18) . . ?
C19 C20 H20 119.8 . . ?
C21 C20 H20 119.8 . . ?
C22 C21 C20 121.1(18) . . ?
C22 C21 H21 119.5 . . ?
C20 C21 H21 119.5 . . ?
C23 C22 C21 119.5(18) . . ?
C23 C22 C25 121.3(18) . . ?
C21 C22 C25 119.1(18) . . ?
C22 C23 C24 117.9(18) . . ?
C22 C23 H23 121.1 . . ?
C24 C23 H23 121.1 . . ?
C19 C24 C23 123.0(17) . . ?
C19 C24 H24 118.5 . . ?
C23 C24 H24 118.5 . . ?
N8 C25 C22 114.5(15) . . ?
N8 C25 H25A 108.6 . . ?
C22 C25 H25A 108.6 . . ?
N8 C25 H25B 108.6 . . ?
C22 C25 H25B 108.6 . . ?
H25A C25 H25B 107.6 . . ?
C27 C26 N8 106.5(16) . . ?
C27 C26 H26 126.8 . . ?
N8 C26 H26 126.8 . . ?
C28 C27 C26 108.0(19) . . ?
C28 C27 H27 126.0 . . ?
C26 C27 H27 126.0 . . ?
C27 C28 N7 111.6(17) . . ?
C27 C28 H28 124.2 . . ?
N7 C28 H28 124.2 . . ?
N1 Cu1 N1 169.0(12) 2 . ?
N3 Cu2 N5 164.3(9) . . ?
N7 Cu3 N7 175.7(10) 2 . ?
O2 W1 O1 100.5(8) . . ?
O2 W1 O4 102.5(7) . . ?
O1 W1 O4 90.2(5) . . ?
O2 W1 O3 101.5(8) . . ?
O1 W1 O3 88.3(5) . . ?
O4 W1 O3 155.9(8) . . ?
O2 W1 O5 100.7(7) . . ?
O1 W1 O5 158.7(8) . . ?
O4 W1 O5 87.9(5) . . ?
O3 W1 O5 84.8(6) . . ?
O2 W1 O22 159.1(7) . . ?
O1 W1 O22 65.9(7) . . ?
O4 W1 O22 93.7(6) . . ?
O3 W1 O22 63.8(8) . . ?
O5 W1 O22 93.0(7) . . ?
O2 W1 O21 159.3(7) . . ?
O1 W1 O21 95.3(7) . . ?
O4 W1 O21 64.0(6) . . ?
O3 W1 O21 92.2(8) . . ?
O5 W1 O21 64.9(6) . . ?
O22 W1 O21 41.5(6) . . ?
O8 W2 O18 103.0(7) . . ?
O8 W2 O7 101.2(8) . . ?
O18 W2 O7 91.1(6) . . ?
O8 W2 O4 101.4(7) . . ?
O18 W2 O4 88.4(5) . . ?
O7 W2 O4 156.9(8) . . ?
O8 W2 O6 99.7(8) . . ?
O18 W2 O6 157.2(7) . . ?
O7 W2 O6 87.2(7) . . ?
O4 W2 O6 84.4(6) . . ?
O8 W2 O20 157.0(8) . . ?
O18 W2 O20 94.7(7) . . ?
O7 W2 O20 63.5(8) . . ?
O4 W2 O20 93.5(7) . . ?
O6 W2 O20 64.3(7) . . ?
O8 W2 O21 159.1(7) . . ?
O18 W2 O21 64.8(6) . . ?
O7 W2 O21 96.1(7) . . ?
O4 W2 O21 62.9(6) . . ?
O6 W2 O21 92.7(7) . . ?
O20 W2 O21 43.6(7) . . ?
O10 W3 O3 102.2(8) . 7_556 ?
O10 W3 O9 100.7(8) . . ?
O3 W3 O9 90.2(7) 7_556 . ?
O10 W3 O7 99.2(7) . . ?
O3 W3 O7 158.4(8) 7_556 . ?
O9 W3 O7 88.4(7) . . ?
O10 W3 O11 99.7(7) . . ?
O3 W3 O11 88.0(6) 7_556 . ?
O9 W3 O11 159.4(8) . . ?
O7 W3 O11 85.8(7) . . ?
O10 W3 O20 155.9(7) . . ?
O3 W3 O20 98.0(8) 7_556 . ?
O9 W3 O20 66.0(7) . . ?
O7 W3 O20 61.9(7) . . ?
O11 W3 O20 94.0(7) . . ?
O10 W3 O22 157.7(7) . 7_556 ?
O3 W3 O22 62.1(7) 7_556 7_556 ?
O9 W3 O22 95.3(7) . 7_556 ?
O7 W3 O22 96.6(7) . 7_556 ?
O11 W3 O22 65.9(6) . 7_556 ?
O20 W3 O22 46.2(6) . 7_556 ?
O15 W4 O6 100.6(7) . 7_556 ?
O15 W4 O13 100.3(7) . . ?
O6 W4 O13 92.3(7) 7_556 . ?
O15 W4 O9 100.7(7) . 7_556 ?
O6 W4 O9 88.2(6) 7_556 7_556 ?
O13 W4 O9 158.5(8) . 7_556 ?
O15 W4 O16 101.7(7) . . ?
O6 W4 O16 157.6(8) 7_556 . ?
O13 W4 O16 86.0(7) . . ?
O9 W4 O16 85.5(7) 7_556 . ?
O15 W4 O19 155.2(6) . . ?
O6 W4 O19 98.9(7) 7_556 . ?
O13 W4 O19 63.5(7) . . ?
O9 W4 O19 95.2(7) 7_556 . ?
O16 W4 O19 60.5(7) . . ?
O15 W4 O20 155.7(6) . 7_556 ?
O6 W4 O20 62.4(7) 7_556 7_556 ?
O13 W4 O20 97.7(8) . 7_556 ?
O9 W4 O20 63.6(7) 7_556 7_556 ?
O16 W4 O20 95.7(7) . 7_556 ?
O19 W4 O20 49.1(6) . 7_556 ?
O12 W5 O14 101.8(8) . . ?
O12 W5 O11 100.3(7) . . ?
O14 W5 O11 92.8(7) . . ?
O12 W5 O13 100.6(7) . . ?
O14 W5 O13 87.7(7) . . ?
O11 W5 O13 158.5(7) . . ?
O12 W5 O1 98.5(6) . 7_556 ?
O14 W5 O1 159.5(8) . 7_556 ?
O11 W5 O1 86.5(6) . 7_556 ?
O13 W5 O1 85.6(6) . 7_556 ?
O12 W5 O19 158.6(7) . . ?
O14 W5 O19 63.6(8) . . ?
O11 W5 O19 96.0(7) . . ?
O13 W5 O19 65.0(7) . . ?
O1 W5 O19 96.1(7) 7_556 . ?
O12 W5 O22 155.0(6) . 7_556 ?
O14 W5 O22 99.3(8) . 7_556 ?
O11 W5 O22 65.4(6) . 7_556 ?
O13 W5 O22 93.3(7) . 7_556 ?
O1 W5 O22 61.8(6) 7_556 7_556 ?
O19 W5 O22 46.1(6) . 7_556 ?
O17 W6 O16 101.4(8) . . ?
O17 W6 O5 101.7(7) . . ?
O16 W6 O5 92.5(6) . . ?
O17 W6 O18 100.8(7) . . ?
O16 W6 O18 157.4(8) . . ?
O5 W6 O18 87.6(5) . . ?
O17 W6 O14 97.8(8) . . ?
O16 W6 O14 86.5(7) . . ?
O5 W6 O14 160.3(8) . . ?
O18 W6 O14 85.8(6) . . ?
O17 W6 O19 155.4(7) . . ?
O16 W6 O19 64.2(8) . . ?
O5 W6 O19 98.8(7) . . ?
O18 W6 O19 93.4(7) . . ?
O14 W6 O19 63.1(8) . . ?
O17 W6 O21 158.7(7) . . ?
O16 W6 O21 95.7(7) . . ?
O5 W6 O21 64.6(6) . . ?
O18 W6 O21 64.0(6) . . ?
O14 W6 O21 95.9(8) . . ?
O19 W6 O21 45.5(6) . . ?
C1 N1 N2 99(2) . . ?
C1 N1 Cu1 132.9(19) . . ?
N2 N1 Cu1 125.2(12) . . ?
C3 N2 N1 111.9(17) . . ?
C3 N2 C4 129(2) . . ?
N1 N2 C4 118.3(17) . . ?
C14 N3 N4 107(2) . . ?
C14 N3 Cu2 128.6(19) . . ?
N4 N3 Cu2 123.4(13) . . ?
N3 N4 C12 106.0(19) . . ?
N3 N4 C11 120.5(18) . . ?
C12 N4 C11 133(2) . . ?
C15 N5 N6 108.1(15) . . ?
C15 N5 Cu2 127.3(15) . . ?
N6 N5 Cu2 124.1(13) . . ?
N5 N6 C17 106.9(16) . . ?
N5 N6 C18 126.1(16) . . ?
C17 N6 C18 126.8(18) . . ?
N8 N7 C28 104.0(14) . . ?
N8 N7 Cu3 125.1(12) . . ?
C28 N7 Cu3 128.4(12) . . ?
N7 N8 C26 109.8(14) . . ?
N7 N8 C25 123.2(15) . . ?
C26 N8 C25 126.2(16) . . ?
W1 O1 W5 137.3(9) . 7_556 ?
W3 O3 W1 139.0(11) 7_556 . ?
W1 O4 W2 138.6(8) . . ?
W6 O5 W1 137.1(9) . . ?
W4 O6 W2 137.8(10) 7_556 . ?
W2 O7 W3 137.0(10) . . ?
W3 O9 W4 137.1(9) . 7_556 ?
W5 O11 W3 137.7(9) . . ?
W4 O13 W5 136.8(10) . . ?
W5 O14 W6 135.3(11) . . ?
W6 O16 W4 139.5(11) . . ?
W2 O18 W6 138.6(7) . . ?
Si O19 W6 123.1(10) . . ?
Si O19 W5 122.2(10) . . ?
W6 O19 W5 97.8(7) . . ?
Si O19 W4 116.9(9) . . ?
W6 O19 W4 95.7(7) . . ?
W5 O19 W4 94.7(7) . . ?
Si O20 O21 54.5(8) . . ?
Si O20 W2 126.0(11) . . ?
O21 O20 W2 71.5(8) . . ?
Si O20 W3 120.4(10) . . ?
O21 O20 W3 137.7(11) . . ?
W2 O20 W3 97.2(7) . . ?
Si O20 W4 117.6(9) . 7_556 ?
O21 O20 W4 127.8(11) . 7_556 ?
W2 O20 W4 95.2(7) . 7_556 ?
W3 O20 W4 93.1(7) . 7_556 ?
Si O21 O22 57.2(9) . . ?
Si O21 O20 58.1(8) . . ?
O22 O21 O20 95.6(12) . . ?
Si O21 W1 124.9(9) . . ?
O22 O21 W1 67.7(9) . . ?
O20 O21 W1 131.6(11) . . ?
Si O21 W2 122.9(9) . . ?
O22 O21 W2 133.9(11) . . ?
O20 O21 W2 64.8(8) . . ?
W1 O21 W2 93.7(6) . . ?
Si O21 W6 121.4(9) . . ?
O22 O21 W6 129.0(11) . . ?
O20 O21 W6 128.3(11) . . ?
W1 O21 W6 93.2(6) . . ?
W2 O21 W6 92.2(6) . . ?
Si O22 O21 57.6(9) . . ?
Si O22 W1 128.4(10) . . ?
O21 O22 W1 70.8(9) . . ?
Si O22 W3 120.1(10) . 7_556 ?
O21 O22 W3 132.1(11) . 7_556 ?
W1 O22 W3 94.3(6) . 7_556 ?
Si O22 W5 119.7(9) . 7_556 ?
O21 O22 W5 134.1(11) . 7_556 ?
W1 O22 W5 94.5(6) . 7_556 ?
W3 O22 W5 91.0(6) 7_556 7_556 ?
O22 Si O22 180 7_556 . ?
O22 Si O21 65.2(9) 7_556 7_556 ?
O22 Si O21 114.8(9) . 7_556 ?
O22 Si O21 114.8(9) 7_556 . ?
O22 Si O21 65.2(9) . . ?
O21 Si O21 180 7_556 . ?
O22 Si O20 106.8(10) 7_556 7_556 ?
O22 Si O20 73.2(10) . 7_556 ?
O21 Si O20 67.3(9) 7_556 7_556 ?
O21 Si O20 112.7(9) . 7_556 ?
O22 Si O20 73.2(10) 7_556 . ?
O22 Si O20 106.8(10) . . ?
O21 Si O20 112.7(9) 7_556 . ?
O21 Si O20 67.3(9) . . ?
O20 Si O20 180 7_556 . ?
O22 Si O19 71.9(10) 7_556 . ?
O22 Si O19 108.1(10) . . ?
O21 Si O19 110.2(9) 7_556 . ?
O21 Si O19 69.8(9) . . ?
O20 Si O19 76.4(9) 7_556 . ?
O20 Si O19 103.6(9) . . ?
O22 Si O19 108.1(10) 7_556 7_556 ?
O22 Si O19 71.9(10) . 7_556 ?
O21 Si O19 69.8(9) 7_556 7_556 ?
O21 Si O19 110.2(9) . 7_556 ?
O20 Si O19 103.6(9) 7_556 7_556 ?
O20 Si O19 76.4(9) . 7_556 ?
O19 Si O19 180 . 7_556 ?

loop_
_geom_bond_atom_site_label_1
_geom_bond_atom_site_label_2
_geom_bond_distance
_geom_bond_site_symmetry_2
_geom_bond_publ_flag
C1 N1 1.33(3) . ?
C1 C2 1.39(4) . ?
C1 H1 0.9300 . ?
C2 C3 1.28(3) . ?
C2 H2 0.9300 . ?
C3 N2 1.27(3) . ?
C3 H3 0.9300 . ?
C4 N2 1.49(2) . ?
C4 C5 1.52(3) . ?
C4 H4A 0.9700 . ?
C4 H4B 0.9700 . ?
C5 C6 1.33(3) . ?
C5 C10 1.37(3) . ?
C6 C7 1.40(3) . ?
C6 H6 0.9300 . ?
C7 C8 1.38(3) . ?
C7 H7 0.9300 . ?
C8 C9 1.36(3) . ?
C8 C11 1.48(3) . ?
C9 C10 1.40(3) . ?
C9 H9 0.9300 . ?
C10 H10 0.9300 . ?
C11 N4 1.38(3) . ?
C11 H11A 0.9700 . ?
C11 H11B 0.9700 . ?
C12 C13 1.28(4) . ?
C12 N4 1.38(3) . ?
C12 H12 0.9300 . ?
C13 C14 1.47(4) . ?
C13 H13 0.9300 . ?
C14 N3 1.29(3) . ?
C14 H14 0.9300 . ?
C15 N5 1.30(3) . ?
C15 C16 1.39(3) . ?
C15 H15 0.9300 . ?
C16 C17 1.35(3) . ?
C16 H16 0.9300 . ?
C17 N6 1.39(2) . ?
C17 H17 0.9300 . ?
C18 N6 1.46(2) . ?
C18 C19 1.52(2) . ?
C18 H18A 0.9700 . ?
C18 H18B 0.9700 . ?
C19 C24 1.36(3) . ?
C19 C20 1.36(3) . ?
C20 C21 1.40(3) . ?
C20 H20 0.9300 . ?
C21 C22 1.39(3) . ?
C21 H21 0.9300 . ?
C22 C23 1.36(3) . ?
C22 C25 1.52(2) . ?
C23 C24 1.43(3) . ?
C23 H23 0.9300 . ?
C24 H24 0.9300 . ?
C25 N8 1.45(2) . ?
C25 H25A 0.9700 . ?
C25 H25B 0.9700 . ?
C26 C27 1.34(3) . ?
C26 N8 1.39(2) . ?
C26 H26 0.9300 . ?
C27 C28 1.34(3) . ?
C27 H27 0.9300 . ?
C28 N7 1.36(3) . ?
C28 H28 0.9300 . ?
Cu1 N1 1.841(16) 2 ?
Cu1 N1 1.841(16) . ?
Cu2 N3 1.861(17) . ?
Cu2 N5 1.879(15) . ?
Cu3 N7 1.862(14) 2 ?
Cu3 N7 1.862(14) . ?
W1 O2 1.676(13) . ?
W1 O1 1.872(12) . ?
W1 O4 1.876(12) . ?
W1 O3 1.910(12) . ?
W1 O5 1.937(12) . ?
W1 O22 2.347(19) . ?
W1 O21 2.396(18) . ?
W2 O8 1.665(12) . ?
W2 O18 1.868(11) . ?
W2 O7 1.891(17) . ?
W2 O4 1.894(13) . ?
W2 O6 1.956(15) . ?
W2 O20 2.324(19) . ?
W2 O21 2.436(17) . ?
W3 O10 1.666(11) . ?
W3 O3 1.850(16) 7_556 ?
W3 O9 1.875(15) . ?
W3 O7 1.908(17) . ?
W3 O11 1.906(13) . ?
W3 O20 2.39(2) . ?
W3 O22 2.458(18) 7_556 ?
W4 O15 1.684(11) . ?
W4 O6 1.843(16) 7_556 ?
W4 O13 1.865(15) . ?
W4 O9 1.914(15) 7_556 ?
W4 O16 1.935(16) . ?
W4 O19 2.450(19) . ?
W4 O20 2.472(19) 7_556 ?
W5 O12 1.679(11) . ?
W5 O14 1.870(19) . ?
W5 O11 1.879(13) . ?
W5 O13 1.929(14) . ?
W5 O1 1.946(15) 7_556 ?
W5 O19 2.35(2) . ?
W5 O22 2.494(18) 7_556 ?
W6 O17 1.682(11) . ?
W6 O16 1.842(15) . ?
W6 O5 1.849(14) . ?
W6 O18 1.898(12) . ?
W6 O14 1.938(18) . ?
W6 O19 2.33(2) . ?
W6 O21 2.455(17) . ?
N1 N2 1.39(2) . ?
N3 N4 1.37(3) . ?
N5 N6 1.38(2) . ?
N7 N8 1.37(2) . ?
O1 W5 1.946(15) 7_556 ?
O3 W3 1.850(16) 7_556 ?
O6 W4 1.843(16) 7_556 ?
O9 W4 1.914(15) 7_556 ?
O19 Si 1.674(19) . ?
O20 Si 1.63(2) . ?
O20 O21 1.77(3) . ?
O20 W4 2.472(19) 7_556 ?
O21 Si 1.564(18) . ?
O21 O22 1.68(2) . ?
O22 Si 1.557(18) . ?
O22 W3 2.458(18) 7_556 ?
O22 W5 2.494(18) 7_556 ?
Si O22 1.557(19) 7_556 ?
Si O21 1.564(18) 7_556 ?
Si O20 1.63(2) 7_556 ?
Si O19 1.674(19) 7_556 ?

loop_
_geom_hbond_atom_site_label_D
_geom_hbond_atom_site_label_H
_geom_hbond_atom_site_label_A
_geom_hbond_distance_DH
_geom_hbond_distance_HA
_geom_hbond_distance_DA
_geom_hbond_angle_DHA
_geom_hbond_site_symmetry_A
C4 H4A O11 0.97 2.45 3.29(3) 144.1 .
C10 H10 O1 0.93 2.57 3.39(3) 148.5 7_556
C11 H11A O16 0.97 2.49 3.30(3) 141.1 4
C15 H15 O2 0.93 2.52 3.22(2) 131.7 7_556
C17 H17 O7 0.93 2.50 3.39(3) 158.8 5_566
C18 H18B O6 0.97 2.57 3.46(3) 151.1 5_566
C20 H20 O2 0.93 2.56 3.47(2) 163.6 1_565
C26 H26 O13 0.93 2.57 3.31(2) 137.0 4
